data_1544773
loop_
_publ_author_name
'Ezhilarasu, Tamilarasu'
'Balasubramanian, Sengottuvelan'

_publ_section_title
;
 3-Methoxy-4-(prop-2-yn-1-yloxy)benzaldehyde
;
_journal_issue 12
_journal_name_full IUCrData
_journal_page_first x161919
_journal_paper_doi 10.1107/S2414314616019192
_journal_volume 1
_journal_year 2016
_chemical_formula_iupac 'C11 H10 O3'
_chemical_formula_moiety 'C11 H10 O3'
_chemical_formula_sum 'C11 H10 O3'
_chemical_formula_weight 190.19
_chemical_name_systematic
;
3-Methoxy-4-(prop-2-yn-1-yloxy)benzaldehyde
;
_space_group_IT_number 14
_symmetry_cell_setting monoclinic
_symmetry_space_group_name_Hall '-P 2ybc'
_symmetry_space_group_name_H-M 'P 1 21/c 1'
_atom_sites_solution_hydrogens geom
_atom_sites_solution_primary direct
_atom_sites_solution_secondary difmap
_audit_creation_method SHELXL-97
_cell_angle_alpha 90.00
_cell_angle_beta 92.0440(10)
_cell_angle_gamma 90.00
_cell_formula_units_Z 4
_cell_length_a 11.8560(6)
_cell_length_b 11.8836(6)
_cell_length_c 6.8348(4)
_cell_measurement_reflns_used 4115
_cell_measurement_temperature 296(2)
_cell_measurement_theta_max 28.44
_cell_measurement_theta_min 2.42
_cell_volume 962.36(9)
_computing_cell_refinement
;
APEX2 and SAINT (Bruker, 2004)
;
_computing_data_collection
;
APEX2 (Bruker, 2004)
;
_computing_data_reduction
;
SAINT and XPREP (Bruker, 2004)
;
_computing_molecular_graphics
;
Mercury (Macrae <i>et al.</i>,  2008)
;
_computing_publication_material
;
SHELXL97 (Sheldrick, 2008)
;
_computing_structure_refinement
;
SHELXL97 (Sheldrick, 2008)
;
_computing_structure_solution
;
SIR92 (Altomare <i>et al.</i>,  1993)
;
_diffrn_ambient_temperature 296(2)
_diffrn_measured_fraction_theta_full 0.999
_diffrn_measured_fraction_theta_max 0.999
_diffrn_measurement_device_type 'Bruker Kappa APEXII CCD'
_diffrn_measurement_method '\w and \f scan'
_diffrn_radiation_monochromator graphite
_diffrn_radiation_source 'fine-focus sealed tube'
_diffrn_radiation_type MoK\a
_diffrn_radiation_wavelength 0.71073
_diffrn_reflns_av_R_equivalents 0.0196
_diffrn_reflns_av_sigmaI/netI 0.0145
_diffrn_reflns_limit_h_max 14
_diffrn_reflns_limit_h_min -14
_diffrn_reflns_limit_k_max 14
_diffrn_reflns_limit_k_min -14
_diffrn_reflns_limit_l_max 8
_diffrn_reflns_limit_l_min -8
_diffrn_reflns_number 10764
_diffrn_reflns_theta_full 26.00
_diffrn_reflns_theta_max 26.00
_diffrn_reflns_theta_min 2.43
_exptl_absorpt_coefficient_mu 0.096
_exptl_absorpt_correction_T_max 0.9798
_exptl_absorpt_correction_T_min 0.9612
_exptl_absorpt_correction_type multi-scan
_exptl_absorpt_process_details
;
(SADABS; Bruker, 2004)
;
_exptl_crystal_colour brown
_exptl_crystal_density_diffrn 1.313
_exptl_crystal_density_method 'not measured'
_exptl_crystal_description block
_exptl_crystal_F_000 400
_exptl_crystal_size_max 0.35
_exptl_crystal_size_mid 0.30
_exptl_crystal_size_min 0.25
_refine_diff_density_max 0.146
_refine_diff_density_min -0.129
_refine_ls_extinction_coef 0.0104(19)
_refine_ls_extinction_expression Fc^*^=kFc[1+0.001xFc^2^\l^3^/sin(2\q)]^-1/4^
_refine_ls_extinction_method
;
SHELXL97 (Sheldrick, 2008)
;
_refine_ls_goodness_of_fit_ref 1.068
_refine_ls_hydrogen_treatment constr
_refine_ls_matrix_type full
_refine_ls_number_parameters 129
_refine_ls_number_reflns 1896
_refine_ls_number_restraints 0
_refine_ls_restrained_S_all 1.068
_refine_ls_R_factor_all 0.0476
_refine_ls_R_factor_gt 0.0352
_refine_ls_shift/su_max 0.000
_refine_ls_shift/su_mean 0.000
_refine_ls_structure_factor_coef Fsqd
_refine_ls_weighting_details 'calc w=1/[\s^2^(Fo^2^)+(0.0353P)^2^+0.2349P] where P=(Fo^2^+2Fc^2^)/3'
_refine_ls_weighting_scheme calc
_refine_ls_wR_factor_gt 0.0831
_refine_ls_wR_factor_ref 0.0934
_reflns_number_gt 1528
_reflns_number_total 1896
_reflns_threshold_expression >2sigma(I)
_cod_data_source_file su4097sup1.cif
_cod_data_source_block I
_cod_original_sg_symbol_H-M 'P 21/c'
_cod_database_code 1544773

loop_
_symmetry_equiv_pos_as_xyz
'x, y, z'
'-x, y+1/2, -z+1/2'
'-x, -y, -z'
'x, -y-1/2, z-1/2'

loop_
_atom_site_type_symbol
_atom_site_label
_atom_site_fract_x
_atom_site_fract_y
_atom_site_fract_z
_atom_site_U_iso_or_equiv
_atom_site_adp_type
_atom_site_calc_flag
_atom_site_refinement_flags
_atom_site_occupancy
_atom_site_symmetry_multiplicity
C C1 0.25864(14) 0.36251(15) -0.2945(3) 0.0699(5) Uani d . 1 1
H H1 0.2947 0.3419 -0.4077 0.084 Uiso calc R 1 1
C C2 0.21334(12) 0.38838(13) -0.1523(3) 0.0539(4) Uani d . 1 1
C C3 0.15648(13) 0.41756(12) 0.0269(2) 0.0547(4) Uani d . 1 1
H H3A 0.0865 0.3755 0.0317 0.066 Uiso calc R 1 1
H H3B 0.2039 0.3955 0.1390 0.066 Uiso calc R 1 1
C C4 0.22014(11) 0.60814(11) 0.06716(18) 0.0383(3) Uani d . 1 1
C C5 0.33237(11) 0.57799(12) 0.09667(19) 0.0433(3) Uani d . 1 1
H H5 0.3527 0.5024 0.0997 0.052 Uiso calc R 1 1
C C6 0.41399(11) 0.65991(12) 0.12150(19) 0.0445(3) Uani d . 1 1
H H6 0.4893 0.6394 0.1408 0.053 Uiso calc R 1 1
C C7 0.38435(11) 0.77230(11) 0.11782(18) 0.0416(3) Uani d . 1 1
C C8 0.27149(11) 0.80274(11) 0.09066(18) 0.0403(3) Uani d . 1 1
H H8 0.2516 0.8784 0.0902 0.048 Uiso calc R 1 1
C C9 0.18929(11) 0.72245(11) 0.06453(18) 0.0379(3) Uani d . 1 1
C C10 0.04141(14) 0.85726(13) 0.0341(3) 0.0610(4) Uani d . 1 1
H H10A 0.0620 0.8914 0.1576 0.091 Uiso calc R 1 1
H H10B -0.0390 0.8607 0.0131 0.091 Uiso calc R 1 1
H H10C 0.0773 0.8969 -0.0691 0.091 Uiso calc R 1 1
C C11 0.46886(14) 0.86149(14) 0.1404(2) 0.0579(4) Uani d . 1 1
H H11 0.4424 0.9352 0.1418 0.069 Uiso calc R 1 1
O O1 0.13206(8) 0.53520(8) 0.03999(15) 0.0511(3) Uani d . 1 1
O O2 0.07696(8) 0.74270(8) 0.03513(15) 0.0518(3) Uani d . 1 1
O O3 0.56883(10) 0.84848(12) 0.1572(2) 0.0815(4) Uani d . 1 1

loop_
_atom_site_aniso_label
_atom_site_aniso_U_11
_atom_site_aniso_U_22
_atom_site_aniso_U_33
_atom_site_aniso_U_12
_atom_site_aniso_U_13
_atom_site_aniso_U_23
C1 0.0562(10) 0.0683(12) 0.0853(13) -0.0013(8) 0.0054(9) -0.0240(10)
C2 0.0445(8) 0.0405(8) 0.0762(11) -0.0023(6) -0.0035(7) -0.0097(7)
C3 0.0559(9) 0.0348(8) 0.0739(10) -0.0050(6) 0.0070(8) -0.0006(7)
C4 0.0421(7) 0.0379(7) 0.0349(6) -0.0026(6) 0.0015(5) -0.0017(5)
C5 0.0475(8) 0.0389(7) 0.0431(7) 0.0049(6) -0.0024(6) -0.0015(6)
C6 0.0402(7) 0.0542(9) 0.0390(7) 0.0019(6) -0.0016(5) -0.0036(6)
C7 0.0464(8) 0.0466(8) 0.0321(6) -0.0061(6) 0.0052(5) -0.0040(6)
C8 0.0513(8) 0.0358(7) 0.0341(6) -0.0002(6) 0.0054(5) -0.0016(5)
C9 0.0410(7) 0.0407(7) 0.0320(6) 0.0030(6) 0.0020(5) -0.0019(5)
C10 0.0585(9) 0.0513(9) 0.0729(11) 0.0178(8) -0.0019(8) -0.0047(8)
C11 0.0568(10) 0.0608(10) 0.0568(10) -0.0121(8) 0.0107(7) -0.0090(7)
O1 0.0439(6) 0.0375(5) 0.0720(7) -0.0023(4) 0.0033(5) -0.0072(5)
O2 0.0434(6) 0.0431(6) 0.0684(7) 0.0068(4) -0.0034(5) -0.0062(5)
O3 0.0540(8) 0.0867(10) 0.1042(10) -0.0200(7) 0.0096(7) -0.0199(8)

loop_
_atom_type_symbol
_atom_type_description
_atom_type_scat_dispersion_real
_atom_type_scat_dispersion_imag
_atom_type_scat_source
C C 0.0033 0.0016 'International Tables Vol C Tables 4.2.6.8 and 6.1.1.4'
H H 0.0000 0.0000 'International Tables Vol C Tables 4.2.6.8 and 6.1.1.4'
O O 0.0106 0.0060 'International Tables Vol C Tables 4.2.6.8 and 6.1.1.4'

loop_
_geom_angle_atom_site_label_1
_geom_angle_atom_site_label_2
_geom_angle_atom_site_label_3
_geom_angle
C2 C1 H1 180.0
C1 C2 C3 178.47(18)
O1 C3 C2 112.64(13)
O1 C3 H3A 109.1
C2 C3 H3A 109.1
O1 C3 H3B 109.1
C2 C3 H3B 109.1
H3A C3 H3B 107.8
O1 C4 C5 125.57(12)
O1 C4 C9 114.47(11)
C5 C4 C9 119.96(12)
C6 C5 C4 120.10(13)
C6 C5 H5 120.0
C4 C5 H5 120.0
C5 C6 C7 120.23(13)
C5 C6 H6 119.9
C7 C6 H6 119.9
C6 C7 C8 119.76(12)
C6 C7 C11 121.73(13)
C8 C7 C11 118.51(13)
C9 C8 C7 120.80(12)
C9 C8 H8 119.6
C7 C8 H8 119.6
O2 C9 C8 125.69(12)
O2 C9 C4 115.16(11)
C8 C9 C4 119.15(12)
O2 C10 H10A 109.5
O2 C10 H10B 109.5
H10A C10 H10B 109.5
O2 C10 H10C 109.5
H10A C10 H10C 109.5
H10B C10 H10C 109.5
O3 C11 C7 126.07(16)
O3 C11 H11 117.0
C7 C11 H11 117.0
C4 O1 C3 118.26(11)
C9 O2 C10 117.21(11)

loop_
_geom_bond_atom_site_label_1
_geom_bond_atom_site_label_2
_geom_bond_distance
C1 C2 1.168(2)
C1 H1 0.9300
C2 C3 1.460(2)
C3 O1 1.4311(17)
C3 H3A 0.9700
C3 H3B 0.9700
C4 O1 1.3647(16)
C4 C5 1.3858(18)
C4 C9 1.4068(18)
C5 C6 1.3789(19)
C5 H5 0.9300
C6 C7 1.3812(19)
C6 H6 0.9300
C7 C8 1.3921(19)
C7 C11 1.463(2)
C8 C9 1.3711(18)
C8 H8 0.9300
C9 O2 1.3612(16)
C10 O2 1.4251(17)
C10 H10A 0.9600
C10 H10B 0.9600
C10 H10C 0.9600
C11 O3 1.1968(19)
C11 H11 0.9300

loop_
_geom_hbond_atom_site_label_D
_geom_hbond_atom_site_label_H
_geom_hbond_atom_site_label_A
_geom_hbond_site_symmetry_A
_geom_hbond_distance_DH
_geom_hbond_distance_HA
_geom_hbond_distance_DA
_geom_hbond_angle_DHA
C3 H3A O2 3_565 0.97 2.42 3.374(2) 166
C1 H1 O3 2_644 0.93 2.39 3.274(2) 158

loop_
_geom_torsion_atom_site_label_1
_geom_torsion_atom_site_label_2
_geom_torsion_atom_site_label_3
_geom_torsion_atom_site_label_4
_geom_torsion
C1 C2 C3 O1 -17E1(10)
O1 C4 C5 C6 179.69(12)
C9 C4 C5 C6 -0.66(19)
C4 C5 C6 C7 0.2(2)
C5 C6 C7 C8 0.6(2)
C5 C6 C7 C11 -178.98(12)
C6 C7 C8 C9 -0.97(19)
C11 C7 C8 C9 178.59(12)
C7 C8 C9 O2 -179.39(11)
C7 C8 C9 C4 0.55(18)
O1 C4 C9 O2 -0.11(16)
C5 C4 C9 O2 -179.79(11)
O1 C4 C9 C8 179.94(11)
C5 C4 C9 C8 0.26(18)
C6 C7 C11 O3 2.6(2)
C8 C7 C11 O3 -176.98(15)
C5 C4 O1 C3 -4.62(19)
C9 C4 O1 C3 175.72(12)
C2 C3 O1 C4 -69.00(17)
C8 C9 O2 C10 -0.92(19)
C4 C9 O2 C10 179.13(12)

_cod_database_fobs_code 1544773
